data_7215953
loop_
_publ_author_name
'Sarma, Bipul'
'Saikia, Basanta'

_publ_section_title
;
 Hydrogen bond synthon competition in the stabilization of theophylline
 cocrystals
;
_journal_issue 22
_journal_name_full CrystEngComm
_journal_page_first 4753
_journal_paper_doi 10.1039/c3ce42332h
_journal_volume 16
_journal_year 2014
_chemical_formula_moiety 'C7H8N4O2, C9H8O2'
_chemical_formula_sum 'C16 H16 N4 O4'
_chemical_formula_weight 328.33
_chemical_name_systematic
; 
 Theophylline Cinnamic acid cocrystal 
;
_space_group_IT_number 14
_symmetry_cell_setting monoclinic
_symmetry_space_group_name_Hall '-P 2ybc'
_symmetry_space_group_name_H-M 'P 1 21/c 1'
_atom_sites_solution_hydrogens geom
_atom_sites_solution_primary direct
_atom_sites_solution_secondary difmap
_audit_creation_method SHELXL-97
_cell_angle_alpha 90.00
_cell_angle_beta 96.128(4)
_cell_angle_gamma 90.00
_cell_formula_units_Z 4
_cell_length_a 7.2792(7)
_cell_length_b 8.7135(9)
_cell_length_c 24.272(2)
_cell_measurement_reflns_used 3079
_cell_measurement_temperature 296(2)
_cell_measurement_theta_max 37.75
_cell_measurement_theta_min 2.49
_cell_volume 1530.7(3)
_computing_cell_refinement 'Bruker SAINT'
_computing_data_collection 'Bruker APEX2'
_computing_data_reduction 'Bruker SAINT'
_computing_molecular_graphics 'Bruker SHELXTL'
_computing_publication_material 'Bruker SHELXTL'
_computing_structure_refinement 'SHELXL-97 (Sheldrick, 2008)'
_computing_structure_solution 'SHELXS-97 (Sheldrick, 2008)'
_diffrn_ambient_temperature 296(2)
_diffrn_measured_fraction_theta_full 0.936
_diffrn_measured_fraction_theta_max 0.936
_diffrn_measurement_device_type 'Bruker APEX-II CCD'
_diffrn_measurement_method '\f and \w scans'
_diffrn_radiation_monochromator graphite
_diffrn_radiation_source 'fine-focus sealed tube'
_diffrn_radiation_type MoK\a
_diffrn_radiation_wavelength 0.71073
_diffrn_reflns_av_R_equivalents 0.1296
_diffrn_reflns_av_sigmaI/netI 0.1005
_diffrn_reflns_limit_h_max 12
_diffrn_reflns_limit_h_min -12
_diffrn_reflns_limit_k_max 14
_diffrn_reflns_limit_k_min -15
_diffrn_reflns_limit_l_max 42
_diffrn_reflns_limit_l_min -37
_diffrn_reflns_number 20479
_diffrn_reflns_theta_full 38.48
_diffrn_reflns_theta_max 38.48
_diffrn_reflns_theta_min 1.69
_exptl_absorpt_coefficient_mu 0.105
_exptl_absorpt_correction_T_max 0.9916
_exptl_absorpt_correction_T_min 0.9671
_exptl_absorpt_correction_type multi-scan
_exptl_absorpt_process_details SADABS
_exptl_crystal_colour Colorless
_exptl_crystal_density_diffrn 1.425
_exptl_crystal_density_method 'not measured'
_exptl_crystal_description Neddle
_exptl_crystal_F_000 688
_exptl_crystal_size_max 0.32
_exptl_crystal_size_mid 0.12
_exptl_crystal_size_min 0.08
_refine_diff_density_max 0.756
_refine_diff_density_min -0.717
_refine_diff_density_rms 0.146
_refine_ls_extinction_method none
_refine_ls_goodness_of_fit_ref 0.996
_refine_ls_hydrogen_treatment mixed
_refine_ls_matrix_type full
_refine_ls_number_parameters 227
_refine_ls_number_reflns 8056
_refine_ls_number_restraints 0
_refine_ls_restrained_S_all 0.996
_refine_ls_R_factor_all 0.1228
_refine_ls_R_factor_gt 0.0777
_refine_ls_shift/su_max 0.000
_refine_ls_shift/su_mean 0.000
_refine_ls_structure_factor_coef Fsqd
_refine_ls_weighting_details 'calc w=1/[\s^2^(Fo^2^)+(0.1409P)^2^+0.0000P] where P=(Fo^2^+2Fc^2^)/3'
_refine_ls_weighting_scheme calc
_refine_ls_wR_factor_gt 0.2043
_refine_ls_wR_factor_ref 0.2414
_reflns_number_gt 4961
_reflns_number_total 8056
_reflns_threshold_expression >2sigma(I)
_cod_data_source_file c3ce42332h.txt
_cod_data_source_block bs_cinnamicacidtheophylline_0m
_cod_depositor_comments
;
The following automatic conversions were performed:

'_symmetry_cell_setting' value 'Monoclinic' changed to 'monoclinic'
according to
/usr/data/users/saulius/crontab/automatic-downloads/rss-feeds/RSC/lib/dictionaries/cif_core.dic
dictionary named 'cif_core.dic' version 2.4.2 from 2011-04-26.

Automatic conversion script
Id: cif_fix_values 2281 2013-09-26 08:29:07Z andrius 
;
_cod_original_sg_symbol_H-M P2(1)/c
_cod_database_code 7215953

loop_
_symmetry_equiv_pos_as_xyz
'x, y, z'
'-x, y+1/2, -z+1/2'
'-x, -y, -z'
'x, -y-1/2, z-1/2'

loop_
_atom_site_label
_atom_site_type_symbol
_atom_site_fract_x
_atom_site_fract_y
_atom_site_fract_z
_atom_site_U_iso_or_equiv
_atom_site_adp_type
_atom_site_occupancy
_atom_site_symmetry_multiplicity
_atom_site_calc_flag
_atom_site_refinement_flags
O3 O 0.36932(17) 1.19934(12) 0.05750(5) 0.0248(3) Uani 1 1 d .
O4 O 0.26126(16) 0.99463(13) 0.00745(4) 0.0233(3) Uani 1 1 d .
O1 O 0.78645(15) 0.59558(12) 0.01300(4) 0.0193(2) Uani 1 1 d .
N2 N 0.92084(15) 0.87196(13) 0.08610(5) 0.0145(2) Uani 1 1 d .
C1 C 0.99541(18) 0.93725(15) 0.13380(6) 0.0153(2) Uani 1 1 d .
H1 H 1.0012 1.0428 0.1394 0.018 Uiso 1 1 calc R
N1 N 1.06061(15) 0.83441(13) 0.17249(5) 0.0139(2) Uani 1 1 d .
O2 O 1.03185(15) 0.29572(11) 0.15854(5) 0.0194(2) Uani 1 1 d .
C14 C 0.64486(19) 0.47926(18) 0.21608(6) 0.0194(3) Uani 1 1 d .
H14 H 0.6939 0.4080 0.2421 0.023 Uiso 1 1 calc R
C13 C 0.66099(18) 0.63635(17) 0.22742(6) 0.0185(3) Uani 1 1 d .
H13 H 0.7201 0.6697 0.2612 0.022 Uiso 1 1 calc R
C12 C 0.58852(18) 0.74287(16) 0.18814(5) 0.0159(2) Uani 1 1 d .
H12 H 0.5984 0.8472 0.1961 0.019 Uiso 1 1 calc R
C10 C 0.42658(18) 0.80290(16) 0.09358(6) 0.0162(3) Uani 1 1 d .
H10 H 0.3688 0.7601 0.0611 0.019 Uiso 1 1 calc R
C9 C 0.4326(2) 0.95646(17) 0.09558(6) 0.0191(3) Uani 1 1 d .
H9 H 0.4917 1.0049 0.1267 0.023 Uiso 1 1 calc R
C16 C 0.48376(19) 0.53654(17) 0.12596(6) 0.0177(3) Uani 1 1 d .
H16 H 0.4248 0.5027 0.0923 0.021 Uiso 1 1 calc R
N3 N 0.91919(15) 0.44774(12) 0.08543(5) 0.0142(2) Uani 1 1 d .
N4 N 1.05743(15) 0.55529(12) 0.17009(5) 0.0125(2) Uani 1 1 d .
C2 C 0.93924(17) 0.71505(14) 0.09351(5) 0.0124(2) Uani 1 1 d .
C11 C 0.50044(17) 0.69445(15) 0.13656(6) 0.0146(2) Uani 1 1 d .
C8 C 0.34674(18) 1.04956(16) 0.04911(6) 0.0165(3) Uani 1 1 d .
C15 C 0.5548(2) 0.42969(17) 0.16547(6) 0.0200(3) Uani 1 1 d .
H15 H 0.5422 0.3253 0.1581 0.024 Uiso 1 1 calc R
C6 C 0.8593(2) 0.30713(16) 0.05532(6) 0.0207(3) Uani 1 1 d .
H6A H 0.8168 0.3322 0.0176 0.031 Uiso 1 1 calc R
H6B H 0.7606 0.2603 0.0726 0.031 Uiso 1 1 calc R
H6C H 0.9612 0.2370 0.0561 0.031 Uiso 1 1 calc R
C4 C 1.00570(17) 0.42608(14) 0.13970(5) 0.0132(2) Uani 1 1 d .
C7 C 1.13844(18) 0.54032(16) 0.22781(5) 0.0159(3) Uani 1 1 d .
H7A H 1.2706 0.5355 0.2291 0.024 Uiso 1 1 calc R
H7B H 1.0935 0.4483 0.2435 0.024 Uiso 1 1 calc R
H7C H 1.1043 0.6274 0.2487 0.024 Uiso 1 1 calc R
C3 C 0.87409(17) 0.58899(15) 0.06006(5) 0.0136(2) Uani 1 1 d .
C5 C 1.02367(16) 0.69731(14) 0.14694(5) 0.0113(2) Uani 1 1 d .
H3 H 0.309(3) 1.252(3) 0.0321(10) 0.042(6) Uiso 1 1 d .
H2 H 0.870(3) 0.922(3) 0.0510(9) 0.032(6) Uiso 1 1 d .

loop_
_atom_site_aniso_label
_atom_site_aniso_U_11
_atom_site_aniso_U_22
_atom_site_aniso_U_33
_atom_site_aniso_U_23
_atom_site_aniso_U_13
_atom_site_aniso_U_12
O3 0.0346(6) 0.0118(5) 0.0246(6) 0.0008(4) -0.0122(4) 0.0016(4)
O4 0.0315(6) 0.0156(5) 0.0198(5) 0.0025(4) -0.0112(4) -0.0026(4)
O1 0.0253(5) 0.0125(4) 0.0177(5) 0.0005(3) -0.0083(4) -0.0007(4)
N2 0.0180(5) 0.0076(4) 0.0165(5) 0.0013(3) -0.0045(4) 0.0003(4)
C1 0.0181(5) 0.0089(5) 0.0177(6) 0.0000(4) -0.0032(4) -0.0001(4)
N1 0.0169(5) 0.0091(4) 0.0148(5) -0.0004(3) -0.0023(4) 0.0002(4)
O2 0.0262(5) 0.0084(4) 0.0220(5) 0.0024(3) -0.0049(4) 0.0006(4)
C14 0.0156(6) 0.0202(6) 0.0217(7) 0.0054(5) -0.0015(4) 0.0039(5)
C13 0.0153(5) 0.0208(6) 0.0182(6) 0.0034(5) -0.0047(4) 0.0002(5)
C12 0.0152(5) 0.0160(6) 0.0153(6) 0.0009(4) -0.0037(4) -0.0010(4)
C10 0.0146(5) 0.0158(6) 0.0171(6) 0.0010(4) -0.0042(4) -0.0001(4)
C9 0.0219(6) 0.0156(6) 0.0178(6) 0.0006(5) -0.0071(5) 0.0012(5)
C16 0.0188(6) 0.0141(5) 0.0194(6) 0.0000(4) -0.0014(4) 0.0006(5)
N3 0.0183(5) 0.0070(4) 0.0163(5) -0.0002(3) -0.0036(4) -0.0008(4)
N4 0.0147(4) 0.0080(4) 0.0139(5) 0.0007(3) -0.0027(3) 0.0001(3)
C2 0.0146(5) 0.0080(5) 0.0138(5) 0.0005(4) -0.0027(4) 0.0002(4)
C11 0.0127(5) 0.0139(5) 0.0163(6) 0.0011(4) -0.0027(4) 0.0010(4)
C8 0.0172(5) 0.0127(5) 0.0183(6) 0.0027(4) -0.0038(4) -0.0002(4)
C15 0.0217(6) 0.0146(6) 0.0230(7) 0.0020(5) -0.0004(5) 0.0032(5)
C6 0.0300(7) 0.0096(5) 0.0207(7) -0.0032(4) -0.0058(5) -0.0039(5)
C4 0.0144(5) 0.0092(5) 0.0154(6) 0.0001(4) -0.0011(4) 0.0008(4)
C7 0.0176(5) 0.0139(5) 0.0149(6) 0.0030(4) -0.0040(4) 0.0002(4)
C3 0.0150(5) 0.0098(5) 0.0153(6) -0.0001(4) -0.0019(4) -0.0005(4)
C5 0.0115(5) 0.0087(5) 0.0132(5) 0.0007(4) -0.0008(4) -0.0005(4)

loop_
_atom_type_symbol
_atom_type_description
_atom_type_scat_dispersion_real
_atom_type_scat_dispersion_imag
_atom_type_scat_source
C C 0.0033 0.0016 'International Tables Vol C Tables 4.2.6.8 and 6.1.1.4'
H H 0.0000 0.0000 'International Tables Vol C Tables 4.2.6.8 and 6.1.1.4'
N N 0.0061 0.0033 'International Tables Vol C Tables 4.2.6.8 and 6.1.1.4'
O O 0.0106 0.0060 'International Tables Vol C Tables 4.2.6.8 and 6.1.1.4'

loop_
_geom_angle_atom_site_label_1
_geom_angle_atom_site_label_2
_geom_angle_atom_site_label_3
_geom_angle
C8 O3 H3 112.1(18)
C1 N2 C2 106.28(10)
C1 N2 H2 128.9(13)
C2 N2 H2 124.7(13)
N1 C1 N2 113.38(11)
N1 C1 H1 123.3
N2 C1 H1 123.3
C1 N1 C5 103.22(10)
C15 C14 C13 119.81(12)
C15 C14 H14 120.1
C13 C14 H14 120.1
C12 C13 C14 119.97(12)
C12 C13 H13 120.0
C14 C13 H13 120.0
C13 C12 C11 120.78(13)
C13 C12 H12 119.6
C11 C12 H12 119.6
C9 C10 C11 127.57(12)
C9 C10 H10 116.2
C11 C10 H10 116.2
C10 C9 C8 120.83(12)
C10 C9 H9 119.6
C8 C9 H9 119.6
C15 C16 C11 120.65(13)
C15 C16 H16 119.7
C11 C16 H16 119.7
C3 N3 C4 126.08(10)
C3 N3 C6 118.12(10)
C4 N3 C6 115.62(10)
C5 N4 C4 119.47(10)
C5 N4 C7 120.55(10)
C4 N4 C7 119.89(11)
C5 C2 N2 105.04(10)
C5 C2 C3 122.58(11)
N2 C2 C3 132.04(11)
C16 C11 C12 118.62(12)
C16 C11 C10 118.92(11)
C12 C11 C10 122.46(12)
O4 C8 O3 123.60(12)
O4 C8 C9 123.56(13)
O3 C8 C9 112.83(11)
C16 C15 C14 120.16(13)
C16 C15 H15 119.9
C14 C15 H15 119.9
N3 C6 H6A 109.5
N3 C6 H6B 109.5
H6A C6 H6B 109.5
N3 C6 H6C 109.5
H6A C6 H6C 109.5
H6B C6 H6C 109.5
O2 C4 N4 122.18(11)
O2 C4 N3 120.40(11)
N4 C4 N3 117.42(11)
N4 C7 H7A 109.5
N4 C7 H7B 109.5
H7A C7 H7B 109.5
N4 C7 H7C 109.5
H7A C7 H7C 109.5
H7B C7 H7C 109.5
O1 C3 N3 121.06(11)
O1 C3 C2 126.54(12)
N3 C3 C2 112.40(10)
N1 C5 N4 126.03(11)
N1 C5 C2 112.08(10)
N4 C5 C2 121.85(11)

loop_
_geom_bond_atom_site_label_1
_geom_bond_atom_site_label_2
_geom_bond_distance
O3 C8 1.3284(17)
O3 H3 0.85(3)
O4 C8 1.2265(16)
O1 C3 1.2487(15)
N2 C1 1.3508(16)
N2 C2 1.3836(16)
N2 H2 0.99(2)
C1 N1 1.3472(16)
C1 H1 0.9300
N1 C5 1.3596(16)
O2 C4 1.2317(15)
C14 C15 1.398(2)
C14 C13 1.399(2)
C14 H14 0.9300
C13 C12 1.3933(18)
C13 H13 0.9300
C12 C11 1.4089(17)
C12 H12 0.9300
C10 C9 1.340(2)
C10 C11 1.4665(18)
C10 H10 0.9300
C9 C8 1.4734(18)
C9 H9 0.9300
C16 C15 1.3959(19)
C16 C11 1.4027(19)
C16 H16 0.9300
N3 C3 1.3995(16)
N3 C4 1.4106(16)
N3 C6 1.4688(16)
N4 C5 1.3704(16)
N4 C4 1.3764(16)
N4 C7 1.4666(16)
C2 C5 1.3832(16)
C2 C3 1.4172(17)
C15 H15 0.9300
C6 H6A 0.9600
C6 H6B 0.9600
C6 H6C 0.9600
C7 H7A 0.9600
C7 H7B 0.9600
C7 H7C 0.9600

loop_
_geom_torsion_atom_site_label_1
_geom_torsion_atom_site_label_2
_geom_torsion_atom_site_label_3
_geom_torsion_atom_site_label_4
_geom_torsion
C2 N2 C1 N1 -0.52(16)
N2 C1 N1 C5 -0.03(16)
C15 C14 C13 C12 -0.4(2)
C14 C13 C12 C11 -0.7(2)
C11 C10 C9 C8 -178.30(14)
C1 N2 C2 C5 0.82(15)
C1 N2 C2 C3 174.02(16)
C15 C16 C11 C12 -0.7(2)
C15 C16 C11 C10 179.00(14)
C13 C12 C11 C16 1.3(2)
C13 C12 C11 C10 -178.40(14)
C9 C10 C11 C16 -178.58(15)
C9 C10 C11 C12 1.1(2)
C10 C9 C8 O4 2.4(2)
C10 C9 C8 O3 -178.56(15)
C11 C16 C15 C14 -0.4(2)
C13 C14 C15 C16 1.0(2)
C5 N4 C4 O2 -179.63(13)
C7 N4 C4 O2 -3.0(2)
C5 N4 C4 N3 -0.03(19)
C7 N4 C4 N3 176.57(12)
C3 N3 C4 O2 176.96(13)
C6 N3 C4 O2 2.1(2)
C3 N3 C4 N4 -2.7(2)
C6 N3 C4 N4 -177.53(12)
C4 N3 C3 O1 -175.22(13)
C6 N3 C3 O1 -0.5(2)
C4 N3 C3 C2 5.0(2)
C6 N3 C3 C2 179.77(12)
C5 C2 C3 O1 175.16(14)
N2 C2 C3 O1 3.0(3)
C5 C2 C3 N3 -5.1(2)
N2 C2 C3 N3 -177.30(14)
C1 N1 C5 N4 -177.30(13)
C1 N1 C5 C2 0.58(16)
C4 N4 C5 N1 177.44(13)
C7 N4 C5 N1 0.9(2)
C4 N4 C5 C2 -0.2(2)
C7 N4 C5 C2 -176.82(12)
N2 C2 C5 N1 -0.89(16)
C3 C2 C5 N1 -174.90(13)
N2 C2 C5 N4 177.09(12)
C3 C2 C5 N4 3.1(2)
